data_7246923
loop_
_publ_author_name
'Hu, Hui'
'Zhang, Zhen-Wei'
'Zhang, Da-Shuai'
'Zhou, Xue'
'Ji, Hui'
'Zhang, Yong-Zheng'
'Deng, Yuchen'
'Geng, Longlong'
'Zhang, Xiuling'
'Lv, Chao'
'Wei, Rongmin'
'Wang, Jin-Hua'

_publ_section_title
;
 Modulating the luminescent performances on blue-emitting coordination
 polymers via tuning the end-solvent molecules
;
_journal_issue 27
_journal_name_full CrystEngComm
_journal_page_first 3896
_journal_page_last 3903
_journal_paper_doi 10.1039/D3CE00551H
_journal_volume 25
_journal_year 2023
_chemical_formula_moiety 'C36 H34 N2 O6 Zn, C4 H9 N O'
_chemical_formula_sum 'C40 H43 N3 O7 Zn'
_chemical_formula_weight 743.14
_chemical_name_systematic monoclinic
_space_group_crystal_system monoclinic
_space_group_IT_number 9
_space_group_name_Hall 'C -2yc'
_space_group_name_H-M_alt 'C 1 c 1'
_atom_sites_solution_hydrogens geom
_audit_creation_date 2023-05-10
_audit_creation_method
;
Olex2 1.2
(compiled 2018.05.29 svn.r3508 for OlexSys, GUI svn.r5506)
;
_audit_update_record
;
2023-05-10 deposited with the CCDC.	2023-06-13 downloaded from the CCDC.
;
_cell_angle_alpha 90
_cell_angle_beta 90.3710(10)
_cell_angle_gamma 90
_cell_formula_units_Z 4
_cell_length_a 13.27180(10)
_cell_length_b 9.25150(10)
_cell_length_c 27.9580(2)
_cell_measurement_reflns_used 13466
_cell_measurement_temperature 293(2)
_cell_measurement_theta_max 73.1480
_cell_measurement_theta_min 5.8330
_cell_volume 3432.72(5)
_computing_cell_refinement 'CrysAlisPro 1.171.39.28b (Rigaku OD, 2015)'
_computing_data_collection 'CrysAlisPro 1.171.39.28b (Rigaku OD, 2015)'
_computing_data_reduction 'CrysAlisPro 1.171.39.28b (Rigaku OD, 2015)'
_computing_molecular_graphics 'Olex2 (Dolomanov et al., 2009)'
_computing_publication_material 'Olex2 (Dolomanov et al., 2009)'
_computing_structure_refinement 'ShelXL (Sheldrick, 2015)'
_computing_structure_solution 'ShelXT (Sheldrick, 2015)'
_diffrn_ambient_environment N~2~
_diffrn_ambient_temperature 293(2)
_diffrn_detector 'CCD plate'
_diffrn_measured_fraction_theta_full 1.000
_diffrn_measured_fraction_theta_max 0.989
_diffrn_measurement_details
;
List of Runs (angles in degrees, time in seconds):

  # Type    Start    End  Width  t~exp~   \w     \q     \k     \f   Frames
#--------------------------------------------------------------------------
  1  \w    -21.00  31.00   0.50    1.00    --    0.00 -38.00 -60.00  104
  2  \w    -76.00 -36.00   0.50    1.00    --    0.00 -38.00 -60.00   80
  3  \w    -27.00  27.00   0.50    1.00    --    0.00  57.00 -60.00  108
  4  \w     37.00  85.00   0.50    1.00    --    0.00  57.00 -60.00   96
  5  \w    -28.00  59.00   0.50    1.00    --    0.00  57.00 150.00  174
  6  \w     60.00  88.00   0.50    5.00    --   98.20  82.00  90.00   56
  7  \w    128.00 187.00   0.50    5.00    --   98.20  45.00   0.00  118
  8  \w     35.00  70.00   0.50    5.00    --   98.20 -82.00 -60.00   70
  9  \w     35.00 137.00   0.50    5.00    --   98.20 -82.00 -90.00  204
 10  \w     11.00  83.00   0.50    5.00    --   98.20 -61.00 120.00  144
 11  \w     62.00 120.00   0.50    5.00    --   98.20 -82.00   0.00  116
 12  \w     88.00 114.00   0.50    5.00    --   98.20 -82.00 120.00   52
 13  \w     16.00 123.00   0.50    5.00    --   98.20 -77.00 120.00  214
 14  \w    101.00 157.00   0.50    5.00    --   98.20  82.00  90.00  112
 15  \w     92.00 118.00   0.50    5.00    --   98.20 -30.00 -60.00   52
 16  \w     94.00 134.00   0.50    5.00    --   98.20 -30.00 150.00   80
 17  \w     13.00  54.00   0.50    5.00    --   98.20 -30.00 150.00   82
 18  \w     48.00 135.00   0.50    5.00    --   98.20 -82.00-150.00  174
 19  \w     82.00 135.00   0.50    5.00    --   98.20  45.00  30.00  106
 20  \w    150.00 181.00   0.50    5.00    --   98.20  45.00  30.00   62
 21  \w     59.00  99.00   0.50    5.00    --   98.20 -82.00  90.00   80
 22  \w     82.00 108.00   0.50    5.00    --   98.20  45.00   0.00   52
 23  \w     11.00  63.00   0.50    5.00    --   98.20 -30.00 -60.00  104
 24  \w     86.00 126.00   0.50    5.00    --   98.20 -82.00 -60.00   80
 25  \w    116.00 185.00   0.50    5.00    --   98.20   0.00 -90.00  138
 26  \w     27.00  69.00   0.50    5.00    --   98.20   0.00 -90.00   84
;
_diffrn_measurement_device 'four-circle diffractometer'
_diffrn_measurement_device_type 'XtaLAB AFC12 (RINC): Kappa single'
_diffrn_measurement_method '\w scans'
_diffrn_orient_matrix_type 'CrysAlisPro convention (1999,Acta A55,543-557)'
_diffrn_orient_matrix_UB_11 -0.0446858000
_diffrn_orient_matrix_UB_12 -0.0422643000
_diffrn_orient_matrix_UB_13 -0.0490278000
_diffrn_orient_matrix_UB_21 -0.1070293000
_diffrn_orient_matrix_UB_22 0.0247143000
_diffrn_orient_matrix_UB_23 0.0193731000
_diffrn_orient_matrix_UB_31 0.0047192000
_diffrn_orient_matrix_UB_32 0.1591625000
_diffrn_orient_matrix_UB_33 -0.0160426000
_diffrn_radiation_monochromator graphite
_diffrn_radiation_probe x-ray
_diffrn_radiation_type CuK\a
_diffrn_radiation_wavelength 1.54178
_diffrn_reflns_av_R_equivalents 0.0160
_diffrn_reflns_av_unetI/netI 0.0173
_diffrn_reflns_Laue_measured_fraction_full 1.000
_diffrn_reflns_Laue_measured_fraction_max 0.989
_diffrn_reflns_limit_h_max 16
_diffrn_reflns_limit_h_min -16
_diffrn_reflns_limit_k_max 11
_diffrn_reflns_limit_k_min -10
_diffrn_reflns_limit_l_max 34
_diffrn_reflns_limit_l_min -34
_diffrn_reflns_number 15553
_diffrn_reflns_point_group_measured_fraction_full 1.000
_diffrn_reflns_point_group_measured_fraction_max 0.989
_diffrn_reflns_theta_full 67.679
_diffrn_reflns_theta_max 73.429
_diffrn_reflns_theta_min 5.830
_diffrn_source 'fine-focus sealed X-ray tube'
_diffrn_source_type 'Enhance (Cu) X-ray Source'
_exptl_absorpt_coefficient_mu 1.464
_exptl_absorpt_correction_T_max 1.00000
_exptl_absorpt_correction_T_min 0.86688
_exptl_absorpt_correction_type multi-scan
_exptl_absorpt_process_details
;
CrysAlisPro 1.171.39.28b (Rigaku Oxford Diffraction, 2015)
Empirical absorption correction using spherical harmonics,
 implemented in SCALE3 ABSPACK scaling algorithm.
;
_exptl_crystal_colour colourless
_exptl_crystal_colour_primary colourless
_exptl_crystal_density_diffrn 1.438
_exptl_crystal_description block
_exptl_crystal_F_000 1560
_exptl_crystal_size_max 0.2
_exptl_crystal_size_mid 0.19
_exptl_crystal_size_min 0.18
_refine_diff_density_max 0.608
_refine_diff_density_min -0.277
_refine_diff_density_rms 0.051
_refine_ls_abs_structure_details
;
 Refined as an inversion twin.
;
_refine_ls_abs_structure_Flack 0.49(2)
_refine_ls_extinction_method none
_refine_ls_goodness_of_fit_ref 1.063
_refine_ls_hydrogen_treatment constr
_refine_ls_matrix_type full
_refine_ls_number_parameters 470
_refine_ls_number_reflns 6263
_refine_ls_number_restraints 2
_refine_ls_restrained_S_all 1.062
_refine_ls_R_factor_all 0.0295
_refine_ls_R_factor_gt 0.0294
_refine_ls_shift/su_max 0.000
_refine_ls_shift/su_mean 0.000
_refine_ls_structure_factor_coef Fsqd
_refine_ls_weighting_details 'w=1/[\s^2^(Fo^2^)+(0.0415P)^2^+4.4486P] where P=(Fo^2^+2Fc^2^)/3'
_refine_ls_weighting_scheme calc
_refine_ls_wR_factor_gt 0.0793
_refine_ls_wR_factor_ref 0.0793
_reflns_Friedel_coverage 0.999
_reflns_Friedel_fraction_full 1.000
_reflns_Friedel_fraction_max 0.989
_reflns_number_gt 6227
_reflns_number_total 6263
_reflns_threshold_expression 'I > 2\s(I)'
_cod_data_source_file d3ce00551h2.cif
_cod_data_source_block Hui-3-DMA
_cod_depositor_comments 'Adding full bibliography for 7246923--7246925.cif.'
_cod_database_code 7246923
_shelx_shelxl_version_number 2014/7
_shelx_space_group_comment
;
The symmetry employed for this shelxl refinement is uniquely defined
by the following loop, which should always be used as a source of
symmetry information in preference to the above space-group names.
They are only intended as comments.
;
_shelx_estimated_absorpt_t_max 0.779
_shelx_estimated_absorpt_t_min 0.758
_reflns_odcompleteness_completeness 99.94
_reflns_odcompleteness_iscentric 1
_reflns_odcompleteness_theta 66.97
_olex2_refinement_description
;
1. Twinned data refinement
 Scales: 0.51(3)
 0.49(3)
2. Fixed Uiso
 At 1.2 times of:
  All C(H) groups
 At 1.5 times of:
  All C(H,H,H) groups
3.a Aromatic/amide H refined with riding coordinates:
 C006(H006), C00F(H00F), C00G(H00G), C00K(H00K), C00M(H00M), C00N(H00N),
 C00O(H00O), C00P(H00P), C00T(H00T), C00Y(H00Y), C00Z(H00Z), C013(H013),
 C014(H014), C015(H015), C01A(H01G), C01C(H01K)
3.b Idealised Me refined as rotating group:
 C008(H00A,H00B,H00C), C00V(H00D,H00E,H00H), C00X(H00I,H00J,H00L), C011(H01A,
 H01B,H01C), C012(H01O,H01P,H01Q), C016(H01R,H01S,H01T), C018(H01D,H01E,H01F),
 C01B(H01H,H01I,H01J), C01F(H01L,H01M,H01N)
;
_olex2_submission_special_instructions 'No special instructions were received'
_oxdiff_exptl_absorpt_empirical_details
;
Empirical correction (ABSPACK) includes:
- Absorption correction using spherical harmonics
- Frame scaling
;
_oxdiff_exptl_absorpt_empirical_full_max 1.377
_oxdiff_exptl_absorpt_empirical_full_min 0.864

loop_
_space_group_symop_operation_xyz
'x, y, z'
'x, -y, z+1/2'
'x+1/2, y+1/2, z'
'x+1/2, -y+1/2, z+1/2'

loop_
_atom_site_label
_atom_site_type_symbol
_atom_site_fract_x
_atom_site_fract_y
_atom_site_fract_z
_atom_site_U_iso_or_equiv
_atom_site_adp_type
_atom_site_occupancy
_atom_site_site_symmetry_order
_atom_site_calc_flag
_atom_site_refinement_flags_posn
_atom_site_refinement_flags_adp
_atom_site_refinement_flags_occupancy
_atom_site_disorder_assembly
_atom_site_disorder_group
Zn01 Zn 0.31673(4) 0.10581(3) 0.31383(2) 0.01712(10) Uani 1 1 d . . . . .
O002 O 0.7381(2) 1.2937(3) 0.76551(10) 0.0247(6) Uani 1 1 d . . . . .
O003 O 0.2097(2) -0.0451(3) 0.32695(11) 0.0266(7) Uani 1 1 d . . . . .
C004 C 0.3812(3) 0.3854(4) 0.42445(14) 0.0169(8) Uani 1 1 d . . . . .
O005 O 0.8911(2) 1.2343(4) 0.74192(11) 0.0327(7) Uani 1 1 d . . . . .
C006 C 0.8111(3) 1.0480(4) 0.67000(14) 0.0197(8) Uani 1 1 d . . . . .
H006 H 0.8807 1.0599 0.6707 0.024 Uiso 1 1 calc R . . . .
C007 C 0.2172(3) -0.1655(4) 0.34664(14) 0.0198(8) Uani 1 1 d . . . . .
C008 C 0.1082(4) -0.2678(5) 0.28591(17) 0.0308(10) Uani 1 1 d . . . . .
H00A H 0.0384 -0.2729 0.2946 0.046 Uiso 1 1 calc GR . . . .
H00B H 0.1238 -0.3453 0.2644 0.046 Uiso 1 1 calc GR . . . .
H00C H 0.1213 -0.1770 0.2706 0.046 Uiso 1 1 calc GR . . . .
N009 N 0.1710(3) -0.2803(4) 0.32899(12) 0.0215(7) Uani 1 1 d . . . . .
C00A C 0.5980(3) 0.6997(4) 0.60638(12) 0.0139(7) Uani 1 1 d . . . . .
N00B N 0.4696(3) -0.2715(4) 0.29425(12) 0.0209(7) Uani 1 1 d . . . . .
O00C O 0.3925(2) 0.2159(3) 0.36114(10) 0.0281(7) Uani 1 1 d . . . . .
O00D O 0.4234(2) -0.0423(3) 0.30194(10) 0.0247(6) Uani 1 1 d . . . . .
N00E N 0.3116(3) 0.0261(4) 0.55326(11) 0.0296(7) Uani 1 1 d . . . . .
C00F C 0.5720(3) 1.1128(4) 0.49875(14) 0.0184(8) Uani 1 1 d . . . . .
H00F H 0.5815 1.2107 0.4927 0.022 Uiso 1 1 calc R . . . .
C00G C 0.5269(3) 0.5205(4) 0.45121(12) 0.0185(7) Uani 1 1 d . . . . .
H00G H 0.5937 0.5479 0.4471 0.022 Uiso 1 1 calc R . . . .
C00H C 0.5491(3) 0.6105(4) 0.57087(15) 0.0162(8) Uani 1 1 d . . . . .
C00I C 0.6154(3) 0.8470(4) 0.59679(13) 0.0148(7) Uani 1 1 d . . . . .
O00J O 0.2417(3) 0.2527(4) 0.39325(13) 0.0399(8) Uani 1 1 d . . . . .
C00K C 0.6100(3) 0.4928(4) 0.65990(13) 0.0190(7) Uani 1 1 d . . . . .
H00K H 0.6316 0.4524 0.6886 0.023 Uiso 1 1 calc R . . . .
C00L C 0.3328(3) 0.2777(4) 0.39046(14) 0.0208(8) Uani 1 1 d . . . . .
C00M C 0.5302(3) 0.4622(4) 0.58280(14) 0.0173(7) Uani 1 1 d . . . . .
H00M H 0.4977 0.4035 0.5606 0.021 Uiso 1 1 calc R . . . .
C00N C 0.4820(3) 0.4245(4) 0.41915(13) 0.0191(7) Uani 1 1 d . . . . .
H00N H 0.5194 0.3864 0.3941 0.023 Uiso 1 1 calc R . . . .
C00O C 0.6274(3) 0.6342(4) 0.65059(14) 0.0175(7) Uani 1 1 d . . . . .
H00O H 0.6594 0.6904 0.6737 0.021 Uiso 1 1 calc R . . . .
C00P C 0.3705(3) 0.5378(4) 0.49382(13) 0.0185(7) Uani 1 1 d . . . . .
H00P H 0.3330 0.5749 0.5190 0.022 Uiso 1 1 calc R . . . .
C00Q C 0.6639(3) 0.9401(4) 0.63390(13) 0.0147(7) Uani 1 1 d . . . . .
C00R C 0.4721(3) 0.5757(4) 0.48948(13) 0.0161(7) Uani 1 1 d . . . . .
C00S C 0.5873(3) 0.9061(4) 0.55256(13) 0.0133(7) Uani 1 1 d . . . . .
C00T C 0.6480(3) 1.1033(4) 0.70097(14) 0.0205(8) Uani 1 1 d . . . . .
H00T H 0.6070 1.1508 0.7228 0.025 Uiso 1 1 calc R . . . .
C00U C 0.5208(3) 0.6700(4) 0.52641(13) 0.0145(7) Uani 1 1 d . . . . .
C00V C 0.2790(4) -0.1819(6) 0.39176(16) 0.0335(10) Uani 1 1 d . . . . .
H00D H 0.3328 -0.2490 0.3863 0.050 Uiso 1 1 calc GR . . . .
H00E H 0.2369 -0.2174 0.4170 0.050 Uiso 1 1 calc GR . . . .
H00H H 0.3065 -0.0898 0.4007 0.050 Uiso 1 1 calc GR . . . .
C00W C 0.7987(3) 1.2225(4) 0.73849(14) 0.0197(8) Uani 1 1 d . . . . .
C00X C 0.2655(3) -0.1000(4) 0.52836(17) 0.0301(9) Uani 1 1 d . . . . .
H00I H 0.1996 -0.0742 0.5168 0.045 Uiso 1 1 calc GR . . . .
H00J H 0.2602 -0.1794 0.5503 0.045 Uiso 1 1 calc GR . . . .
H00L H 0.3070 -0.1276 0.5019 0.045 Uiso 1 1 calc GR . . . .
C00Y C 0.5125(3) 0.8812(4) 0.47201(13) 0.0179(8) Uani 1 1 d . . . . .
H00Y H 0.4833 0.8243 0.4483 0.021 Uiso 1 1 calc R . . . .
C00Z C 0.5277(3) 1.0245(4) 0.46347(13) 0.0201(7) Uani 1 1 d . . . . .
H00Z H 0.5086 1.0642 0.4342 0.024 Uiso 1 1 calc R . . . .
O010 O 0.3856(2) 0.1298(3) 0.61565(10) 0.0290(6) Uani 1 1 d . . . . .
C011 C 0.4724(5) -0.4123(5) 0.2706(2) 0.0418(13) Uani 1 1 d . . . . .
H01A H 0.4358 -0.4814 0.2894 0.063 Uiso 1 1 calc GR . . . .
H01B H 0.5411 -0.4432 0.2676 0.063 Uiso 1 1 calc GR . . . .
H01C H 0.4421 -0.4047 0.2395 0.063 Uiso 1 1 calc GR . . . .
C012 C 0.3116(3) 0.1618(4) 0.52678(15) 0.0321(8) Uani 1 1 d . . . . .
H01O H 0.3389 0.1460 0.4955 0.048 Uiso 1 1 calc GR . . . .
H01P H 0.3520 0.2316 0.5435 0.048 Uiso 1 1 calc GR . . . .
H01Q H 0.2438 0.1970 0.5238 0.048 Uiso 1 1 calc GR . . . .
C013 C 0.6015(3) 1.0563(4) 0.54177(13) 0.0166(7) Uani 1 1 d . . . . .
H013 H 0.6313 1.1164 0.5645 0.020 Uiso 1 1 calc R . . . .
C014 C 0.7684(3) 0.9574(4) 0.63633(14) 0.0198(8) Uani 1 1 d . . . . .
H014 H 0.8095 0.9075 0.6151 0.024 Uiso 1 1 calc R . . . .
C015 C 0.5580(3) 0.4056(4) 0.62505(15) 0.0208(8) Uani 1 1 d . . . . .
H015 H 0.5436 0.3094 0.6318 0.025 Uiso 1 1 calc R . . . .
C016 C 0.3464(3) -0.1256(5) 0.62203(17) 0.0368(9) Uani 1 1 d . . . . .
H01R H 0.2781 -0.1595 0.6232 0.055 Uiso 1 1 calc GR . . . .
H01S H 0.3725 -0.1162 0.6540 0.055 Uiso 1 1 calc GR . . . .
H01T H 0.3868 -0.1933 0.6046 0.055 Uiso 1 1 calc GR . . . .
C017 C 0.5404(3) 0.8163(4) 0.51653(13) 0.0152(7) Uani 1 1 d . . . . .
C018 C 0.3530(4) -0.1707(5) 0.23453(16) 0.0324(10) Uani 1 1 d . . . . .
H01D H 0.3953 -0.1692 0.2068 0.049 Uiso 1 1 calc GR . . . .
H01E H 0.3071 -0.0906 0.2333 0.049 Uiso 1 1 calc GR . . . .
H01F H 0.3157 -0.2595 0.2352 0.049 Uiso 1 1 calc GR . . . .
C019 C 0.4175(3) -0.1594(4) 0.27893(14) 0.0191(7) Uani 1 1 d . . . . .
C01A C 0.6049(3) 1.0141(4) 0.66676(13) 0.0221(8) Uani 1 1 d . . . . .
H01G H 0.5353 1.0035 0.6657 0.027 Uiso 1 1 calc R . . . .
C01B C 0.1725(4) -0.4235(5) 0.3507(2) 0.0365(11) Uani 1 1 d . . . . .
H01H H 0.2039 -0.4181 0.3817 0.055 Uiso 1 1 calc GR . . . .
H01I H 0.2099 -0.4885 0.3308 0.055 Uiso 1 1 calc GR . . . .
H01J H 0.1048 -0.4582 0.3539 0.055 Uiso 1 1 calc GR . . . .
C01C C 0.3248(3) 0.4448(4) 0.46073(14) 0.0197(8) Uani 1 1 d . . . . .
H01K H 0.2566 0.4232 0.4632 0.024 Uiso 1 1 calc R . . . .
C01D C 0.7517(3) 1.1227(4) 0.70313(14) 0.0164(8) Uani 1 1 d . . . . .
C01E C 0.3494(3) 0.0215(5) 0.59713(14) 0.0311(8) Uani 1 1 d . . . . .
C01F C 0.5332(3) -0.2619(5) 0.33694(16) 0.0259(8) Uani 1 1 d . . . . .
H01L H 0.5307 -0.3518 0.3541 0.039 Uiso 1 1 calc GR . . . .
H01M H 0.5094 -0.1854 0.3571 0.039 Uiso 1 1 calc GR . . . .
H01N H 0.6014 -0.2423 0.3277 0.039 Uiso 1 1 calc GR . . . .

loop_
_atom_site_aniso_label
_atom_site_aniso_U_11
_atom_site_aniso_U_22
_atom_site_aniso_U_33
_atom_site_aniso_U_23
_atom_site_aniso_U_13
_atom_site_aniso_U_12
Zn01 0.02076(17) 0.01256(17) 0.01793(17) -0.0003(2) -0.00767(12) 0.0004(2)
O002 0.0253(16) 0.0244(14) 0.0243(14) -0.0109(12) -0.0015(12) -0.0002(12)
O003 0.0262(16) 0.0157(14) 0.0378(17) 0.0029(12) -0.0046(13) -0.0037(12)
C004 0.026(2) 0.0083(16) 0.0166(17) 0.0015(12) -0.0082(16) -0.0024(14)
O005 0.0220(14) 0.0337(16) 0.0422(17) -0.0175(13) -0.0110(12) -0.0007(12)
C006 0.0128(17) 0.0208(19) 0.0254(18) -0.0039(15) -0.0050(14) -0.0013(14)
C007 0.0183(18) 0.0215(19) 0.0196(18) -0.0006(15) 0.0045(14) -0.0002(15)
C008 0.031(2) 0.025(2) 0.036(2) 0.0017(17) -0.0135(18) -0.0059(18)
N009 0.0226(16) 0.0173(15) 0.0244(17) 0.0027(12) -0.0047(13) -0.0019(12)
C00A 0.0125(16) 0.0194(16) 0.0098(15) -0.0018(12) -0.0022(12) 0.0017(12)
N00B 0.0206(16) 0.0173(15) 0.0247(16) -0.0026(12) -0.0007(13) 0.0023(12)
O00C 0.0329(18) 0.0292(16) 0.0221(14) -0.0076(12) -0.0055(13) -0.0036(13)
O00D 0.0241(15) 0.0151(13) 0.0350(16) -0.0006(12) -0.0098(12) 0.0032(11)
N00E 0.0273(14) 0.0314(18) 0.0302(18) -0.0030(13) -0.0001(14) 0.0024(14)
C00F 0.0209(19) 0.0159(17) 0.0184(18) 0.0029(13) -0.0014(14) -0.0016(13)
C00G 0.0148(15) 0.0218(16) 0.0187(15) -0.0018(13) -0.0012(12) -0.0027(12)
C00H 0.0112(17) 0.0121(17) 0.025(2) -0.0019(13) 0.0031(14) 0.0015(11)
C00I 0.0116(15) 0.0147(16) 0.0182(16) -0.0038(13) -0.0003(13) 0.0011(12)
O00J 0.0274(16) 0.0421(18) 0.0501(19) -0.0218(15) -0.0088(14) -0.0097(14)
C00K 0.0191(17) 0.0189(17) 0.0188(16) 0.0004(14) -0.0020(13) -0.0005(14)
C00L 0.029(2) 0.0164(17) 0.0172(17) -0.0005(14) -0.0075(15) -0.0009(15)
C00M 0.0149(16) 0.0166(17) 0.0203(17) -0.0027(13) 0.0003(13) -0.0023(13)
C00N 0.0251(19) 0.0197(16) 0.0126(15) -0.0038(13) -0.0006(13) 0.0018(14)
C00O 0.0163(17) 0.0164(15) 0.0198(17) -0.0037(14) -0.0008(13) -0.0004(14)
C00P 0.0180(18) 0.0201(18) 0.0173(17) -0.0041(14) -0.0009(13) -0.0010(14)
C00Q 0.0203(17) 0.0096(15) 0.0143(14) 0.0000(12) -0.0031(13) -0.0015(13)
C00R 0.0156(17) 0.0156(15) 0.0171(15) 0.0010(12) -0.0045(13) -0.0005(13)
C00S 0.0112(16) 0.0180(17) 0.0107(15) -0.0030(12) -0.0021(12) -0.0004(12)
C00T 0.0196(17) 0.0220(18) 0.0199(18) -0.0047(13) -0.0009(14) -0.0006(13)
C00U 0.0125(15) 0.0177(17) 0.0132(14) -0.0021(12) -0.0014(12) -0.0008(13)
C00V 0.035(2) 0.043(3) 0.022(2) 0.0053(18) -0.0095(18) -0.014(2)
C00W 0.027(2) 0.0122(16) 0.0196(18) 0.0004(14) -0.0091(15) 0.0005(15)
C00X 0.024(2) 0.021(2) 0.045(3) 0.0026(16) 0.0084(18) 0.0006(14)
C00Y 0.0166(17) 0.0243(19) 0.0127(16) -0.0009(13) -0.0042(13) 0.0007(13)
C00Z 0.0208(18) 0.0208(17) 0.0187(16) 0.0048(14) 0.0011(13) 0.0013(14)
O010 0.0288(14) 0.0240(12) 0.0342(15) -0.0035(11) -0.0007(11) -0.0033(11)
C011 0.047(3) 0.024(2) 0.054(3) -0.019(2) -0.014(2) 0.013(2)
C012 0.0276(19) 0.033(2) 0.035(2) 0.0119(17) 0.0062(16) 0.0084(15)
C013 0.0183(17) 0.0118(16) 0.0197(17) -0.0030(12) -0.0004(13) -0.0016(13)
C014 0.0168(17) 0.0180(18) 0.0247(19) -0.0059(15) -0.0007(14) 0.0015(14)
C015 0.0197(19) 0.0157(17) 0.027(2) 0.0015(14) 0.0012(15) -0.0001(13)
C016 0.0252(19) 0.034(2) 0.051(3) 0.0172(19) 0.0078(18) 0.0065(16)
C017 0.0109(15) 0.0131(15) 0.0216(18) -0.0020(13) 0.0022(13) -0.0004(12)
C018 0.038(3) 0.034(2) 0.025(2) -0.0018(18) -0.0046(18) 0.006(2)
C019 0.0174(18) 0.0181(18) 0.0219(18) 0.0008(14) 0.0016(14) 0.0016(15)
C01A 0.0154(15) 0.0262(18) 0.0248(18) -0.0072(14) -0.0011(13) -0.0023(13)
C01B 0.045(3) 0.0225(19) 0.042(3) 0.0110(18) -0.009(2) -0.0085(19)
C01C 0.0198(18) 0.0156(17) 0.0237(18) -0.0021(14) -0.0021(15) -0.0023(14)
C01D 0.019(2) 0.0151(17) 0.0155(17) -0.0001(13) -0.0034(15) -0.0003(14)
C01E 0.0202(16) 0.039(2) 0.0341(19) 0.0071(17) 0.0030(14) 0.0044(16)
C01F 0.027(2) 0.0239(19) 0.027(2) 0.0024(16) -0.0091(15) 0.0047(16)

loop_
_atom_type_symbol
_atom_type_description
_atom_type_scat_dispersion_real
_atom_type_scat_dispersion_imag
_atom_type_scat_source
C C 0.0181 0.0091 'International Tables Vol C Tables 4.2.6.8 and 6.1.1.4'
H H 0.0000 0.0000 'International Tables Vol C Tables 4.2.6.8 and 6.1.1.4'
N N 0.0311 0.0180 'International Tables Vol C Tables 4.2.6.8 and 6.1.1.4'
O O 0.0492 0.0322 'International Tables Vol C Tables 4.2.6.8 and 6.1.1.4'
Zn Zn -1.5491 0.6778 'International Tables Vol C Tables 4.2.6.8 and 6.1.1.4'

loop_
_geom_angle_atom_site_label_1
_geom_angle_atom_site_label_2
_geom_angle_atom_site_label_3
_geom_angle
_geom_angle_site_symmetry_1
_geom_angle_site_symmetry_3
_geom_angle_publ_flag
O002 Zn01 O003 94.69(12) 4_464 . ?
O002 Zn01 O00C 119.77(9) 4_464 . ?
O002 Zn01 O00D 126.25(13) 4_464 . ?
O00C Zn01 O003 126.69(13) . . ?
O00C Zn01 O00D 96.22(13) . . ?
O00D Zn01 O003 93.19(7) . . ?
C00W O002 Zn01 108.5(3) . 4_565 ?
C007 O003 Zn01 130.0(3) . . ?
C00N C004 C00L 120.4(4) . . ?
C01C C004 C00L 119.6(4) . . ?
C01C C004 C00N 120.0(4) . . ?
C014 C006 C01D 121.3(4) . . ?
O003 C007 N009 121.3(4) . . ?
O003 C007 C00V 120.0(4) . . ?
N009 C007 C00V 118.7(4) . . ?
C007 N009 C008 120.3(4) . . ?
C007 N009 C01B 124.8(4) . . ?
C01B N009 C008 114.9(4) . . ?
C00I C00A C00H 119.7(3) . . ?
C00I C00A C00O 122.1(3) . . ?
C00O C00A C00H 118.2(3) . . ?
C019 N00B C011 124.8(4) . . ?
C019 N00B C01F 121.2(3) . . ?
C01F N00B C011 114.0(4) . . ?
C00L O00C Zn01 110.5(3) . . ?
C019 O00D Zn01 129.1(3) . . ?
C012 N00E C00X 116.0(3) . . ?
C01E N00E C00X 124.1(3) . . ?
C01E N00E C012 119.9(4) . . ?
C013 C00F C00Z 120.8(3) . . ?
C00N C00G C00R 120.3(3) . . ?
C00M C00H C00A 117.8(4) . . ?
C00U C00H C00A 120.0(3) . . ?
C00U C00H C00M 122.2(4) . . ?
C00A C00I C00Q 119.8(3) . . ?
C00S C00I C00A 120.2(3) . . ?
C00S C00I C00Q 120.0(3) . . ?
C00O C00K C015 119.6(4) . . ?
O00C C00L C004 115.8(4) . . ?
O00J C00L C004 119.6(4) . . ?
O00J C00L O00C 124.6(4) . . ?
C015 C00M C00H 122.0(4) . . ?
C00G C00N C004 120.2(3) . . ?
C00K C00O C00A 122.0(4) . . ?
C01C C00P C00R 120.7(3) . . ?
C014 C00Q C00I 121.6(3) . . ?
C01A C00Q C00I 120.1(3) . . ?
C01A C00Q C014 118.3(3) . . ?
C00G C00R C00P 118.9(3) . . ?
C00G C00R C00U 121.2(3) . . ?
C00P C00R C00U 119.9(3) . . ?
C00I C00S C013 122.0(3) . . ?
C00I C00S C017 120.1(3) . . ?
C013 C00S C017 117.9(3) . . ?
C01A C00T C01D 120.8(4) . . ?
C00H C00U C00R 119.5(3) . . ?
C017 C00U C00H 120.1(3) . . ?
C017 C00U C00R 120.4(3) . . ?
O002 C00W C01D 116.5(4) . . ?
O005 C00W O002 122.2(4) . . ?
O005 C00W C01D 121.3(4) . . ?
C00Z C00Y C017 121.6(4) . . ?
C00Y C00Z C00F 120.2(4) . . ?
C00F C013 C00S 121.2(4) . . ?
C006 C014 C00Q 120.4(3) . . ?
C00M C015 C00K 120.4(3) . . ?
C00U C017 C00S 119.8(4) . . ?
C00U C017 C00Y 121.9(4) . . ?
C00Y C017 C00S 118.3(3) . . ?
N00B C019 C018 120.5(4) . . ?
O00D C019 N00B 118.6(4) . . ?
O00D C019 C018 120.9(4) . . ?
C00T C01A C00Q 121.2(4) . . ?
C004 C01C C00P 119.8(4) . . ?
C006 C01D C00W 120.6(4) . . ?
C00T C01D C006 118.0(4) . . ?
C00T C01D C00W 121.4(4) . . ?
N00E C01E C016 116.1(4) . . ?
O010 C01E N00E 120.7(4) . . ?
O010 C01E C016 123.1(4) . . ?

loop_
_geom_bond_atom_site_label_1
_geom_bond_atom_site_label_2
_geom_bond_distance
_geom_bond_site_symmetry_2
_geom_bond_publ_flag
Zn01 O002 1.939(3) 4_464 ?
Zn01 O003 2.026(3) . ?
Zn01 O00C 1.944(3) . ?
Zn01 O00D 2.000(3) . ?
O002 Zn01 1.939(3) 4_565 ?
O002 C00W 1.288(5) . ?
O003 C007 1.246(5) . ?
C004 C00L 1.516(5) . ?
C004 C00N 1.395(6) . ?
C004 C01C 1.379(6) . ?
O005 C00W 1.234(5) . ?
C006 C014 1.379(5) . ?
C006 C01D 1.403(5) . ?
C007 N009 1.320(5) . ?
C007 C00V 1.508(6) . ?
C008 N009 1.465(5) . ?
N009 C01B 1.457(5) . ?
C00A C00H 1.442(5) . ?
C00A C00I 1.408(5) . ?
C00A C00O 1.429(5) . ?
N00B C011 1.461(6) . ?
N00B C019 1.316(5) . ?
N00B C01F 1.460(5) . ?
O00C C00L 1.279(5) . ?
O00D C019 1.262(5) . ?
N00E C00X 1.488(5) . ?
N00E C012 1.457(5) . ?
N00E C01E 1.322(5) . ?
C00F C00Z 1.407(6) . ?
C00F C013 1.366(5) . ?
C00G C00N 1.393(5) . ?
C00G C00R 1.394(5) . ?
C00H C00M 1.435(5) . ?
C00H C00U 1.408(6) . ?
C00I C00Q 1.492(5) . ?
C00I C00S 1.400(5) . ?
O00J C00L 1.235(6) . ?
C00K C00O 1.353(6) . ?
C00K C015 1.438(6) . ?
C00M C015 1.342(6) . ?
C00P C00R 1.399(5) . ?
C00P C01C 1.399(5) . ?
C00Q C014 1.398(5) . ?
C00Q C01A 1.391(5) . ?
C00R C00U 1.496(5) . ?
C00S C013 1.434(5) . ?
C00S C017 1.444(5) . ?
C00T C01A 1.384(5) . ?
C00T C01D 1.388(5) . ?
C00U C017 1.405(5) . ?
C00W C01D 1.487(5) . ?
C00Y C00Z 1.362(6) . ?
C00Y C017 1.429(5) . ?
O010 C01E 1.225(5) . ?
C016 C01E 1.529(6) . ?
C018 C019 1.506(6) . ?

loop_
_twin_individual_id
_twin_individual_mass_fraction_refined
1 0.51(3)
2 0.49(3)
